data_4069855
loop_
_publ_author_name
'Takenaka, Yasumasa'
'Hou, Zhaomin'

_publ_section_title
;
 Lanthanide Terminal Hydride Complexes Bearing Two Sterically Demanding
 C5Me4SiMe3Ligands. Synthesis, Structure, and Reactivity
;
_journal_issue 17
_journal_name_full Organometallics
_journal_page_first 5196
_journal_paper_doi 10.1021/om900453j
_journal_volume 28
_journal_year 2009
_chemical_formula_sum 'C28 H51 Dy O Si2'
_chemical_formula_weight 622.37
_chemical_name_systematic
; 
 ? 
;
_space_group_IT_number 2
_symmetry_cell_setting triclinic
_symmetry_space_group_name_Hall '-P 1'
_symmetry_space_group_name_H-M 'P -1'
_atom_sites_solution_hydrogens geom
_atom_sites_solution_primary direct
_atom_sites_solution_secondary difmap
_audit_creation_method SHELXL-97
_cell_angle_alpha 95.957(2)
_cell_angle_beta 96.941(2)
_cell_angle_gamma 110.201(2)
_cell_formula_units_Z 2
_cell_length_a 10.0451(12)
_cell_length_b 10.2204(13)
_cell_length_c 15.8218(19)
_cell_measurement_temperature 173(1)
_cell_volume 1494.7(3)
_computing_cell_refinement 'Bruker SMART'
_computing_data_collection 'Bruker SMART'
_computing_data_reduction 'Bruker SHELXTL'
_computing_molecular_graphics 'Bruker SHELXTL'
_computing_publication_material 'Bruker SHELXTL'
_computing_structure_refinement 'SHELXL-97 (Sheldrick, 1997)'
_computing_structure_solution 'SHELXS-97 (Sheldrick, 1990)'
_diffrn_ambient_temperature 173(1)
_diffrn_measured_fraction_theta_full 0.929
_diffrn_measured_fraction_theta_max 0.929
_diffrn_measurement_device_type 'CCD area detector'
_diffrn_measurement_method 'phi and omega scans'
_diffrn_radiation_monochromator graphite
_diffrn_radiation_source 'fine-focus sealed tube'
_diffrn_radiation_type MoK\a
_diffrn_radiation_wavelength 0.71073
_diffrn_reflns_av_R_equivalents 0.0248
_diffrn_reflns_av_sigmaI/netI 0.0646
_diffrn_reflns_limit_h_max 6
_diffrn_reflns_limit_h_min -13
_diffrn_reflns_limit_k_max 13
_diffrn_reflns_limit_k_min -13
_diffrn_reflns_limit_l_max 20
_diffrn_reflns_limit_l_min -20
_diffrn_reflns_number 9187
_diffrn_reflns_theta_full 27.55
_diffrn_reflns_theta_max 27.55
_diffrn_reflns_theta_min 2.15
_exptl_absorpt_coefficient_mu 2.597
_exptl_absorpt_correction_T_max 0.93
_exptl_absorpt_correction_T_min 0.64
_exptl_absorpt_correction_type empirical
_exptl_crystal_colour colorless
_exptl_crystal_density_diffrn 1.383
_exptl_crystal_density_method 'not measured'
_exptl_crystal_description block
_exptl_crystal_F_000 642
_exptl_crystal_size_max 0.40
_exptl_crystal_size_mid 0.10
_exptl_crystal_size_min 0.10
_refine_diff_density_max 1.563
_refine_diff_density_min -0.830
_refine_diff_density_rms 0.111
_refine_ls_extinction_method none
_refine_ls_goodness_of_fit_ref 0.978
_refine_ls_hydrogen_treatment mixed
_refine_ls_matrix_type full
_refine_ls_number_parameters 307
_refine_ls_number_reflns 6406
_refine_ls_number_restraints 0
_refine_ls_restrained_S_all 0.978
_refine_ls_R_factor_all 0.0474
_refine_ls_R_factor_gt 0.0361
_refine_ls_shift/su_max 0.044
_refine_ls_shift/su_mean 0.002
_refine_ls_structure_factor_coef Fsqd
_refine_ls_weighting_details 'calc w=1/[\s^2^(Fo^2^)+(0.0298P)^2^+0.0000P] where P=(Fo^2^+2Fc^2^)/3'
_refine_ls_weighting_scheme calc
_refine_ls_wR_factor_gt 0.0722
_refine_ls_wR_factor_ref 0.0750
_reflns_number_gt 5429
_reflns_number_total 6406
_reflns_threshold_expression >2sigma(I)
_cod_data_source_file om900453j_si_002.cif
_cod_data_source_block Complex_2d
_cod_depositor_comments
;
The following automatic conversions were performed:

'_symmetry_cell_setting' value 'Triclinic' changed to 'triclinic'
according to /home/saulius/struct/CIF-dictionaries/cif_core.dic
dictionary named 'cif_core.dic' version 2.4.2 from 2011-04-26.

Automatic conversion script
Id: cif_fix_values 1715 2011-07-08 13:25:40Z adriana 
;
_cod_original_sg_symbol_H-M P-1
_cod_database_code 4069855

loop_
_symmetry_equiv_pos_as_xyz
'x, y, z'
'-x, -y, -z'

loop_
_atom_site_label
_atom_site_type_symbol
_atom_site_fract_x
_atom_site_fract_y
_atom_site_fract_z
_atom_site_U_iso_or_equiv
_atom_site_adp_type
_atom_site_occupancy
_atom_site_symmetry_multiplicity
_atom_site_calc_flag
_atom_site_refinement_flags
Dy1 Dy 0.59906(2) 0.22529(2) 0.262309(13) 0.02406(7) Uani 1 1 d .
Si1 Si 0.85163(17) 0.46916(15) 0.12862(9) 0.0413(3) Uani 1 1 d .
Si2 Si 0.85566(16) 0.01320(14) 0.32647(9) 0.0392(3) Uani 1 1 d .
O1 O 0.3866(4) 0.1430(3) 0.15715(19) 0.0393(8) Uani 1 1 d .
C1 C 0.7456(5) 0.4701(4) 0.2181(3) 0.0301(10) Uani 1 1 d .
C2 C 0.6008(5) 0.4678(4) 0.2095(3) 0.0298(10) Uani 1 1 d .
C3 C 0.5618(5) 0.4748(4) 0.2919(3) 0.0306(10) Uani 1 1 d .
C4 C 0.6804(5) 0.4861(4) 0.3528(3) 0.0303(10) Uani 1 1 d .
C5 C 0.7941(5) 0.4847(4) 0.3086(3) 0.0280(9) Uani 1 1 d .
C6 C 0.5121(6) 0.4736(5) 0.1266(3) 0.0418(12) Uani 1 1 d .
H6A H 0.4228 0.4801 0.1384 0.063 Uiso 1 1 calc R
H6B H 0.4929 0.3897 0.0864 0.063 Uiso 1 1 calc R
H6C H 0.5642 0.5548 0.1025 0.063 Uiso 1 1 calc R
C7 C 0.4251(6) 0.4877(5) 0.3151(3) 0.0453(13) Uani 1 1 d .
H7A H 0.3773 0.4099 0.3432 0.068 Uiso 1 1 calc R
H7B H 0.3631 0.4867 0.2637 0.068 Uiso 1 1 calc R
H7C H 0.4480 0.5747 0.3533 0.068 Uiso 1 1 calc R
C8 C 0.6911(6) 0.5213(5) 0.4495(3) 0.0409(12) Uani 1 1 d .
H8A H 0.6925 0.6155 0.4636 0.061 Uiso 1 1 calc R
H8B H 0.7779 0.5149 0.4783 0.061 Uiso 1 1 calc R
H8C H 0.6096 0.4559 0.4679 0.061 Uiso 1 1 calc R
C9 C 0.9458(5) 0.5152(5) 0.3517(3) 0.0419(12) Uani 1 1 d .
H9A H 0.9485 0.5166 0.4127 0.063 Uiso 1 1 calc R
H9B H 1.0072 0.6053 0.3411 0.063 Uiso 1 1 calc R
H9C H 0.9785 0.4432 0.3290 0.063 Uiso 1 1 calc R
C10 C 0.9324(8) 0.6566(6) 0.1075(4) 0.079(2) Uani 1 1 d .
H10A H 0.8569 0.6910 0.0913 0.118 Uiso 1 1 calc R
H10B H 0.9875 0.6591 0.0618 0.118 Uiso 1 1 calc R
H10C H 0.9941 0.7151 0.1588 0.118 Uiso 1 1 calc R
C11 C 0.7392(7) 0.3652(7) 0.0241(3) 0.0642(17) Uani 1 1 d .
H11A H 0.6851 0.2711 0.0326 0.096 Uiso 1 1 calc R
H11B H 0.8004 0.3615 -0.0175 0.096 Uiso 1 1 calc R
H11C H 0.6742 0.4096 0.0035 0.096 Uiso 1 1 calc R
C12 C 1.0059(7) 0.4109(8) 0.1529(4) 0.073(2) Uani 1 1 d .
H12A H 1.0761 0.4776 0.1983 0.110 Uiso 1 1 calc R
H12B H 1.0486 0.4053 0.1022 0.110 Uiso 1 1 calc R
H12C H 0.9727 0.3198 0.1707 0.110 Uiso 1 1 calc R
C13 C 0.6847(5) 0.0414(4) 0.3371(3) 0.0281(9) Uani 1 1 d .
C14 C 0.6599(5) 0.1283(4) 0.4057(3) 0.0266(9) Uani 1 1 d .
C15 C 0.5102(5) 0.1011(4) 0.3981(3) 0.0286(10) Uani 1 1 d .
C16 C 0.4408(5) -0.0045(5) 0.3261(3) 0.0321(10) Uani 1 1 d .
C17 C 0.5457(5) -0.0406(4) 0.2887(3) 0.0313(10) Uani 1 1 d .
C18 C 0.7706(5) 0.2175(5) 0.4817(3) 0.0386(11) Uani 1 1 d .
H18A H 0.7258 0.2610 0.5203 0.058 Uiso 1 1 calc R
H18B H 0.8453 0.2892 0.4621 0.058 Uiso 1 1 calc R
H18C H 0.8112 0.1591 0.5113 0.058 Uiso 1 1 calc R
C19 C 0.4353(5) 0.1575(5) 0.4613(3) 0.0406(12) Uani 1 1 d .
H19A H 0.3532 0.1703 0.4307 0.061 Uiso 1 1 calc R
H19B H 0.5005 0.2465 0.4930 0.061 Uiso 1 1 calc R
H19C H 0.4044 0.0918 0.5005 0.061 Uiso 1 1 calc R
C20 C 0.2800(5) -0.0762(5) 0.2992(3) 0.0490(14) Uani 1 1 d .
H20A H 0.2565 -0.0938 0.2375 0.073 Uiso 1 1 calc R
H20B H 0.2330 -0.0162 0.3220 0.073 Uiso 1 1 calc R
H20C H 0.2482 -0.1640 0.3212 0.073 Uiso 1 1 calc R
C21 C 0.5137(6) -0.1598(5) 0.2140(3) 0.0470(13) Uani 1 1 d .
H21A H 0.4117 -0.2025 0.1950 0.071 Uiso 1 1 calc R
H21B H 0.5499 -0.2294 0.2327 0.071 Uiso 1 1 calc R
H21C H 0.5595 -0.1225 0.1673 0.071 Uiso 1 1 calc R
C22 C 0.8643(8) -0.0532(8) 0.2144(4) 0.089(2) Uani 1 1 d .
H22A H 0.7892 -0.1438 0.1955 0.133 Uiso 1 1 calc R
H22B H 0.9561 -0.0619 0.2124 0.133 Uiso 1 1 calc R
H22C H 0.8522 0.0118 0.1772 0.133 Uiso 1 1 calc R
C23 C 0.8685(6) -0.1227(6) 0.3939(5) 0.073(2) Uani 1 1 d .
H23A H 0.8683 -0.0898 0.4530 0.109 Uiso 1 1 calc R
H23B H 0.9561 -0.1392 0.3894 0.109 Uiso 1 1 calc R
H23C H 0.7878 -0.2090 0.3740 0.109 Uiso 1 1 calc R
C24 C 1.0203(6) 0.1750(6) 0.3611(4) 0.0562(16) Uani 1 1 d .
H24A H 1.0224 0.2404 0.3214 0.084 Uiso 1 1 calc R
H24B H 1.1041 0.1500 0.3619 0.084 Uiso 1 1 calc R
H24C H 1.0191 0.2180 0.4177 0.084 Uiso 1 1 calc R
C25 C 0.2528(6) 0.1673(6) 0.1577(3) 0.0501(14) Uani 1 1 d .
H25A H 0.2702 0.2675 0.1646 0.060 Uiso 1 1 calc R
H25B H 0.2063 0.1286 0.2046 0.060 Uiso 1 1 calc R
C26 C 0.1609(8) 0.0940(9) 0.0725(4) 0.088(2) Uani 1 1 d .
H26A H 0.0717 0.0236 0.0809 0.105 Uiso 1 1 calc R
H26B H 0.1379 0.1614 0.0404 0.105 Uiso 1 1 calc R
C27 C 0.2388(11) 0.0307(11) 0.0285(5) 0.152(5) Uani 1 1 d .
H27A H 0.2540 0.0693 -0.0246 0.182 Uiso 1 1 calc R
H27B H 0.1838 -0.0697 0.0132 0.182 Uiso 1 1 calc R
C28 C 0.3727(7) 0.0507(6) 0.0771(3) 0.0605(16) Uani 1 1 d .
H28A H 0.4497 0.0940 0.0459 0.073 Uiso 1 1 calc R
H28B H 0.3769 -0.0390 0.0892 0.073 Uiso 1 1 calc R
H1 H 0.726(5) 0.173(4) 0.161(3) 0.036(12) Uiso 1 1 d .

loop_
_atom_site_aniso_label
_atom_site_aniso_U_11
_atom_site_aniso_U_22
_atom_site_aniso_U_33
_atom_site_aniso_U_23
_atom_site_aniso_U_13
_atom_site_aniso_U_12
Dy1 0.02576(11) 0.02208(10) 0.02208(10) 0.00328(7) 0.00271(7) 0.00637(8)
Si1 0.0482(9) 0.0426(8) 0.0373(8) 0.0055(6) 0.0147(7) 0.0194(7)
Si2 0.0352(8) 0.0370(8) 0.0517(9) 0.0129(6) 0.0115(7) 0.0179(7)
O1 0.037(2) 0.0403(19) 0.0331(17) -0.0003(15) -0.0075(15) 0.0115(16)
C1 0.035(3) 0.022(2) 0.033(2) 0.0100(18) 0.008(2) 0.007(2)
C2 0.043(3) 0.022(2) 0.025(2) 0.0066(17) 0.006(2) 0.013(2)
C3 0.036(3) 0.022(2) 0.035(2) 0.0056(18) 0.009(2) 0.011(2)
C4 0.045(3) 0.016(2) 0.027(2) 0.0018(17) 0.006(2) 0.008(2)
C5 0.031(2) 0.020(2) 0.030(2) 0.0050(17) 0.0037(19) 0.0042(19)
C6 0.048(3) 0.043(3) 0.039(3) 0.016(2) 0.006(2) 0.019(3)
C7 0.051(3) 0.043(3) 0.045(3) 0.008(2) 0.016(3) 0.018(3)
C8 0.061(4) 0.028(2) 0.030(2) 0.0011(19) 0.010(2) 0.011(2)
C9 0.041(3) 0.034(3) 0.041(3) 0.004(2) 0.000(2) 0.004(2)
C10 0.106(6) 0.047(4) 0.095(5) 0.024(3) 0.068(5) 0.020(4)
C11 0.069(4) 0.086(5) 0.038(3) 0.003(3) 0.017(3) 0.028(4)
C12 0.069(5) 0.107(6) 0.063(4) 0.025(4) 0.028(4) 0.046(4)
C13 0.028(2) 0.028(2) 0.031(2) 0.0078(18) 0.0034(19) 0.013(2)
C14 0.029(2) 0.026(2) 0.027(2) 0.0113(17) 0.0053(19) 0.0108(19)
C15 0.033(3) 0.028(2) 0.031(2) 0.0133(18) 0.012(2) 0.014(2)
C16 0.026(2) 0.029(2) 0.038(3) 0.014(2) 0.003(2) 0.004(2)
C17 0.037(3) 0.022(2) 0.032(2) 0.0057(18) 0.001(2) 0.009(2)
C18 0.038(3) 0.043(3) 0.034(3) 0.010(2) -0.002(2) 0.016(2)
C19 0.043(3) 0.043(3) 0.043(3) 0.016(2) 0.018(2) 0.018(3)
C20 0.032(3) 0.049(3) 0.057(3) 0.021(3) 0.000(3) 0.002(3)
C21 0.057(4) 0.028(3) 0.050(3) -0.002(2) 0.003(3) 0.013(3)
C22 0.076(5) 0.119(7) 0.079(5) -0.010(4) 0.026(4) 0.047(5)
C23 0.047(4) 0.059(4) 0.129(6) 0.053(4) 0.019(4) 0.030(3)
C24 0.033(3) 0.051(3) 0.092(5) 0.025(3) 0.014(3) 0.019(3)
C25 0.035(3) 0.054(3) 0.054(3) 0.010(3) -0.004(3) 0.011(3)
C26 0.053(4) 0.123(7) 0.066(4) -0.002(4) -0.022(4) 0.022(5)
C27 0.131(9) 0.227(12) 0.087(6) -0.087(7) -0.067(6) 0.113(9)
C28 0.062(4) 0.063(4) 0.044(3) -0.017(3) -0.012(3) 0.021(3)

loop_
_atom_type_symbol
_atom_type_description
_atom_type_scat_dispersion_real
_atom_type_scat_dispersion_imag
_atom_type_scat_source
C C 0.0033 0.0016 'International Tables Vol C Tables 4.2.6.8 and 6.1.1.4'
H H 0.0000 0.0000 'International Tables Vol C Tables 4.2.6.8 and 6.1.1.4'
O O 0.0106 0.0060 'International Tables Vol C Tables 4.2.6.8 and 6.1.1.4'
Si Si 0.0817 0.0704 'International Tables Vol C Tables 4.2.6.8 and 6.1.1.4'
Dy Dy -0.1892 4.4098 'International Tables Vol C Tables 4.2.6.8 and 6.1.1.4'

loop_
_geom_angle_atom_site_label_1
_geom_angle_atom_site_label_2
_geom_angle_atom_site_label_3
_geom_angle
O1 Dy1 C1 102.17(12)
O1 Dy1 C13 119.57(12)
C1 Dy1 C13 131.50(14)
O1 Dy1 C14 130.11(12)
C1 Dy1 C14 126.80(14)
C13 Dy1 C14 31.29(12)
O1 Dy1 C5 129.32(12)
C1 Dy1 C5 31.31(13)
C13 Dy1 C5 110.70(13)
C14 Dy1 C5 96.49(13)
O1 Dy1 C17 88.71(12)
C1 Dy1 C17 156.29(15)
C13 Dy1 C17 31.14(13)
C14 Dy1 C17 50.58(13)
C5 Dy1 C17 141.82(13)
O1 Dy1 C2 78.80(12)
C1 Dy1 C2 31.21(14)
C13 Dy1 C2 161.09(14)
C14 Dy1 C2 139.93(13)
C5 Dy1 C2 50.61(13)
C17 Dy1 C2 167.50(13)
O1 Dy1 C4 118.47(12)
C1 Dy1 C4 51.33(13)
C13 Dy1 C4 116.57(13)
C14 Dy1 C4 89.89(13)
C5 Dy1 C4 30.61(13)
C17 Dy1 C4 139.72(13)
C2 Dy1 C4 50.05(12)
O1 Dy1 C15 103.12(13)
C1 Dy1 C15 142.90(14)
C13 Dy1 C15 51.56(13)
C14 Dy1 C15 30.76(13)
C5 Dy1 C15 112.89(13)
C17 Dy1 C15 50.33(13)
C2 Dy1 C15 132.90(13)
C4 Dy1 C15 92.51(13)
O1 Dy1 C3 88.48(12)
C1 Dy1 C3 51.21(14)
C13 Dy1 C3 143.80(13)
C14 Dy1 C3 113.32(13)
C5 Dy1 C3 50.33(14)
C17 Dy1 C3 151.41(14)
C2 Dy1 C3 30.24(12)
C4 Dy1 C3 30.11(13)
C15 Dy1 C3 102.93(13)
O1 Dy1 C16 80.00(12)
C1 Dy1 C16 172.00(14)
C13 Dy1 C16 51.04(14)
C14 Dy1 C16 50.17(13)
C5 Dy1 C16 142.93(13)
C17 Dy1 C16 30.21(13)
C2 Dy1 C16 144.47(14)
C4 Dy1 C16 120.83(14)
C15 Dy1 C16 30.17(13)
C3 Dy1 C16 121.58(14)
O1 Dy1 H1 90.1(11)
C1 Dy1 H1 74.7(10)
C13 Dy1 H1 81.3(10)
C14 Dy1 H1 109.7(10)
C5 Dy1 H1 91.5(11)
C17 Dy1 H1 84.4(10)
C2 Dy1 H1 95.1(10)
C4 Dy1 H1 121.7(11)
C15 Dy1 H1 131.6(10)
C3 Dy1 H1 124.1(10)
C16 Dy1 H1 113.1(10)
C12 Si1 C11 108.7(3)
C12 Si1 C1 114.9(2)
C11 Si1 C1 113.5(2)
C12 Si1 C10 105.6(3)
C11 Si1 C10 105.6(3)
C1 Si1 C10 107.8(2)
C22 Si2 C13 113.2(3)
C22 Si2 C24 105.4(3)
C13 Si2 C24 114.2(2)
C22 Si2 C23 107.3(3)
C13 Si2 C23 107.9(2)
C24 Si2 C23 108.5(3)
C25 O1 C28 108.0(4)
C25 O1 Dy1 130.0(3)
C28 O1 Dy1 122.0(3)
C5 C1 C2 105.9(4)
C5 C1 Si1 127.8(3)
C2 C1 Si1 126.2(3)
C5 C1 Dy1 75.0(2)
C2 C1 Dy1 76.3(2)
Si1 C1 Dy1 118.06(19)
C3 C2 C1 108.8(4)
C3 C2 C6 125.8(4)
C1 C2 C6 125.1(4)
C3 C2 Dy1 75.4(2)
C1 C2 Dy1 72.5(2)
C6 C2 Dy1 123.4(3)
C4 C3 C2 108.3(4)
C4 C3 C7 123.8(4)
C2 C3 C7 127.4(4)
C4 C3 Dy1 74.4(2)
C2 C3 Dy1 74.4(2)
C7 C3 Dy1 123.3(3)
C3 C4 C5 108.3(4)
C3 C4 C8 124.5(4)
C5 C4 C8 126.3(4)
C3 C4 Dy1 75.5(2)
C5 C4 Dy1 73.4(2)
C8 C4 Dy1 125.9(3)
C4 C5 C1 108.7(4)
C4 C5 C9 124.4(4)
C1 C5 C9 126.3(4)
C4 C5 Dy1 76.0(2)
C1 C5 Dy1 73.7(2)
C9 C5 Dy1 123.3(3)
C2 C6 H6A 109.5
C2 C6 H6B 109.5
H6A C6 H6B 109.5
C2 C6 H6C 109.5
H6A C6 H6C 109.5
H6B C6 H6C 109.5
C3 C7 H7A 109.5
C3 C7 H7B 109.5
H7A C7 H7B 109.5
C3 C7 H7C 109.5
H7A C7 H7C 109.5
H7B C7 H7C 109.5
C4 C8 H8A 109.5
C4 C8 H8B 109.5
H8A C8 H8B 109.5
C4 C8 H8C 109.5
H8A C8 H8C 109.5
H8B C8 H8C 109.5
C5 C9 H9A 109.5
C5 C9 H9B 109.5
H9A C9 H9B 109.5
C5 C9 H9C 109.5
H9A C9 H9C 109.5
H9B C9 H9C 109.5
Si1 C10 H10A 109.5
Si1 C10 H10B 109.5
H10A C10 H10B 109.5
Si1 C10 H10C 109.5
H10A C10 H10C 109.5
H10B C10 H10C 109.5
Si1 C11 H11A 109.5
Si1 C11 H11B 109.5
H11A C11 H11B 109.5
Si1 C11 H11C 109.5
H11A C11 H11C 109.5
H11B C11 H11C 109.5
Si1 C12 H12A 109.5
Si1 C12 H12B 109.5
H12A C12 H12B 109.5
Si1 C12 H12C 109.5
H12A C12 H12C 109.5
H12B C12 H12C 109.5
C17 C13 C14 105.5(4)
C17 C13 Si2 126.4(3)
C14 C13 Si2 127.0(3)
C17 C13 Dy1 75.3(2)
C14 C13 Dy1 74.7(2)
Si2 C13 Dy1 124.5(2)
C15 C14 C13 109.3(4)
C15 C14 C18 124.5(4)
C13 C14 C18 125.6(4)
C15 C14 Dy1 76.2(2)
C13 C14 Dy1 74.0(2)
C18 C14 Dy1 123.6(3)
C16 C15 C14 107.3(4)
C16 C15 C19 125.2(4)
C14 C15 C19 127.0(4)
C16 C15 Dy1 75.6(2)
C14 C15 Dy1 73.0(2)
C19 C15 Dy1 123.6(3)
C17 C16 C15 108.5(4)
C17 C16 C20 125.9(4)
C15 C16 C20 125.3(5)
C17 C16 Dy1 73.2(2)
C15 C16 Dy1 74.3(2)
C20 C16 Dy1 123.1(3)
C16 C17 C13 109.4(4)
C16 C17 C21 124.8(4)
C13 C17 C21 125.6(4)
C16 C17 Dy1 76.6(2)
C13 C17 Dy1 73.5(2)
C21 C17 Dy1 121.4(3)
C14 C18 H18A 109.5
C14 C18 H18B 109.5
H18A C18 H18B 109.5
C14 C18 H18C 109.5
H18A C18 H18C 109.5
H18B C18 H18C 109.5
C15 C19 H19A 109.5
C15 C19 H19B 109.5
H19A C19 H19B 109.5
C15 C19 H19C 109.5
H19A C19 H19C 109.5
H19B C19 H19C 109.5
C16 C20 H20A 109.5
C16 C20 H20B 109.5
H20A C20 H20B 109.5
C16 C20 H20C 109.5
H20A C20 H20C 109.5
H20B C20 H20C 109.5
C17 C21 H21A 109.5
C17 C21 H21B 109.5
H21A C21 H21B 109.5
C17 C21 H21C 109.5
H21A C21 H21C 109.5
H21B C21 H21C 109.5
Si2 C22 H22A 109.5
Si2 C22 H22B 109.5
H22A C22 H22B 109.5
Si2 C22 H22C 109.5
H22A C22 H22C 109.5
H22B C22 H22C 109.5
Si2 C23 H23A 109.5
Si2 C23 H23B 109.5
H23A C23 H23B 109.5
Si2 C23 H23C 109.5
H23A C23 H23C 109.5
H23B C23 H23C 109.5
Si2 C24 H24A 109.5
Si2 C24 H24B 109.5
H24A C24 H24B 109.5
Si2 C24 H24C 109.5
H24A C24 H24C 109.5
H24B C24 H24C 109.5
O1 C25 C26 105.8(5)
O1 C25 H25A 110.6
C26 C25 H25A 110.6
O1 C25 H25B 110.6
C26 C25 H25B 110.6
H25A C25 H25B 108.7
C27 C26 C25 107.0(6)
C27 C26 H26A 110.3
C25 C26 H26A 110.3
C27 C26 H26B 110.3
C25 C26 H26B 110.3
H26A C26 H26B 108.6
C26 C27 C28 112.3(6)
C26 C27 H27A 109.1
C28 C27 H27A 109.1
C26 C27 H27B 109.1
C28 C27 H27B 109.1
H27A C27 H27B 107.9
C27 C28 O1 106.7(6)
C27 C28 H28A 110.4
O1 C28 H28A 110.4
C27 C28 H28B 110.4
O1 C28 H28B 110.4
H28A C28 H28B 108.6

loop_
_geom_bond_atom_site_label_1
_geom_bond_atom_site_label_2
_geom_bond_distance
Dy1 O1 2.375(3)
Dy1 C1 2.642(4)
Dy1 C13 2.647(4)
Dy1 C14 2.655(4)
Dy1 C5 2.658(4)
Dy1 C17 2.670(4)
Dy1 C2 2.692(4)
Dy1 C4 2.692(4)
Dy1 C15 2.696(4)
Dy1 C3 2.705(4)
Dy1 C16 2.713(4)
Dy1 H1 2.29(4)
Si1 C12 1.855(6)
Si1 C11 1.870(6)
Si1 C1 1.873(5)
Si1 C10 1.888(5)
Si2 C22 1.855(6)
Si2 C13 1.861(5)
Si2 C24 1.864(5)
Si2 C23 1.866(5)
O1 C25 1.450(6)
O1 C28 1.460(6)
C1 C5 1.431(6)
C1 C2 1.436(6)
C2 C3 1.408(6)
C2 C6 1.513(6)
C3 C4 1.402(6)
C3 C7 1.508(6)
C4 C5 1.412(6)
C4 C8 1.517(6)
C5 C9 1.504(6)
C6 H6A 0.9600
C6 H6B 0.9600
C6 H6C 0.9600
C7 H7A 0.9600
C7 H7B 0.9600
C7 H7C 0.9600
C8 H8A 0.9600
C8 H8B 0.9600
C8 H8C 0.9600
C9 H9A 0.9600
C9 H9B 0.9600
C9 H9C 0.9600
C10 H10A 0.9600
C10 H10B 0.9600
C10 H10C 0.9600
C11 H11A 0.9600
C11 H11B 0.9600
C11 H11C 0.9600
C12 H12A 0.9600
C12 H12B 0.9600
C12 H12C 0.9600
C13 C17 1.428(6)
C13 C14 1.430(6)
C14 C15 1.420(6)
C14 C18 1.505(6)
C15 C16 1.408(6)
C15 C19 1.502(6)
C16 C17 1.403(6)
C16 C20 1.510(6)
C17 C21 1.524(6)
C18 H18A 0.9600
C18 H18B 0.9600
C18 H18C 0.9600
C19 H19A 0.9600
C19 H19B 0.9600
C19 H19C 0.9600
C20 H20A 0.9600
C20 H20B 0.9600
C20 H20C 0.9600
C21 H21A 0.9600
C21 H21B 0.9600
C21 H21C 0.9600
C22 H22A 0.9600
C22 H22B 0.9600
C22 H22C 0.9600
C23 H23A 0.9600
C23 H23B 0.9600
C23 H23C 0.9600
C24 H24A 0.9600
C24 H24B 0.9600
C24 H24C 0.9600
C25 C26 1.498(8)
C25 H25A 0.9700
C25 H25B 0.9700
C26 C27 1.381(9)
C26 H26A 0.9700
C26 H26B 0.9700
C27 C28 1.403(9)
C27 H27A 0.9700
C27 H27B 0.9700
C28 H28A 0.9700
C28 H28B 0.9700
